data_1563358
loop_
_publ_author_name
'Mila\<sinovi\'c, Valentina'
'Mol\<canov, Kre\<simir'
'Krawczuk, Anna'
'Bogdanov, Nikita E.'
'Zakharov, Boris A.'
'Boldyreva, Elena V.'
'Jelsch, Christian'
'Koji\'c-Prodi\'c, Biserka'

_publ_section_title
;
 Charge density studies of multicentre two-electron bonding of an anion
 radical at non-ambient temperature and pressure
;
_journal_issue 4
_journal_name_full IUCrJ
_journal_page_first
;
;
_journal_paper_doi 10.1107/S2052252521005273
_journal_volume 8
_journal_year 2021
_chemical_formula_moiety 'C15 H7 Cl2 N4 O2'
_chemical_formula_sum 'C15 H7 Cl2 N4 O2'
_chemical_formula_weight 346.132
_space_group_IT_number 14
_space_group_name_Hall '-P 2yn'
_space_group_name_H-M_alt 'P 1 21/n 1'
_symmetry_cell_setting monoclinic
_symmetry_space_group_name_Hall '-P 2yn'
_atom_sites_solution_hydrogens difmap
_atom_sites_solution_primary direct
_atom_sites_solution_secondary difmap
_audit_creation_method 'MoPro v20.01             '
_cell_angle_alpha 90.
_cell_angle_beta 94.7540
_cell_angle_gamma 90.
_cell_formula_units_Z 4
_cell_length_a 6.7832
_cell_length_b 10.0779
_cell_length_c 20.4867(2)
_cell_volume 1395.661(14)
_computing_structure_refinement 'MoPro (J. Appl. Cryst. 2005, 38, 38-54)'
_diffrn_measured_fraction_theta_full 0.989
_diffrn_measured_fraction_theta_max 0.989
_diffrn_radiation_wavelength 0.71073
_diffrn_reflns_av_sigmaI/netI 0.03559
_diffrn_reflns_limit_h_max 8
_diffrn_reflns_limit_h_min -8
_diffrn_reflns_limit_k_max 12
_diffrn_reflns_limit_k_min 0
_diffrn_reflns_limit_l_max 25
_diffrn_reflns_limit_l_min 0
_diffrn_reflns_theta_full 74.45
_diffrn_reflns_theta_max 28.0
_diffrn_reflns_theta_min 2.0
_exptl_crystal_density_diffrn 1.648
_exptl_crystal_density_method 'not measured'
_exptl_crystal_F_000 700
_refine_ls_extinction_method none
_refine_ls_goodness_of_fit_ref 0.982
_refine_ls_hydrogen_treatment refxyz
_refine_ls_matrix_type full
_refine_ls_number_parameters 238
_refine_ls_number_reflns 2828
_refine_ls_number_restraints 18
_refine_ls_restrained_S_all 0.096
_refine_ls_R_factor_all 0.0301
_refine_ls_R_factor_gt 0.0301
_refine_ls_shift/su_max 0.031
_refine_ls_shift/su_mean 0.001
_refine_ls_structure_factor_coef Fsqd
_refine_ls_weighting_details 'calc w =1/[1.4*\s^2^(Fo^2^)]'
_refine_ls_weighting_scheme calc
_refine_ls_wR_factor_gt 0.0371
_refine_ls_wR_factor_ref 0.0389
_reflns_number_gt 2828
_reflns_number_total 2828
_reflns_threshold_expression >2.0sigma(I)
_cod_data_source_file lq5037.cif
_cod_data_source_block 150K
_cod_original_sg_symbol_Hall 'P ?'
_cod_original_sg_symbol_H-M 'P ?'
_cod_database_code 1563358

loop_
_symmetry_equiv_pos_as_xyz
'x, y, z'
'-x+1/2, y+1/2, -z+1/2'
'-x, -y, -z'
'x-1/2, -y-1/2, z-1/2'

loop_
_atom_site_type_symbol
_atom_site_label
_atom_site_fract_x
_atom_site_fract_y
_atom_site_fract_z
_atom_site_U_iso_or_equiv
_atom_site_adp_type
_atom_site_occupancy
_atom_site_calc_flag
_atom_site_refinement_flags_posn
_atom_site_refinement_flags_adp
_atom_site_disorder_assembly
_atom_site_disorder_group
Cl Cl1 0.20740(5) 0.11242(3) -0.006999(16) 0.01981(6) Uani 1 d . . . .
Cl Cl2 0.11799(5) 0.28117(3) 0.117395(16) 0.02003(6) Uani 1 d . . . .
O O1 0.13536(13) 0.56722(9) 0.09458(4) 0.01819(15) Uani 1 d . . . .
O O2 0.29035(14) 0.27766(9) -0.11857(4) 0.02091(17) Uani 1 d . . . .
N N1 0.29743(17) 0.81472(12) -0.00677(6) 0.0227(2) Uani 1 d . . . .
N N2 0.41730(17) 0.59859(12) -0.16832(6) 0.0229(2) Uani 1 d . . . .
C C1 0.18099(19) 0.50044(14) 0.04671(6) 0.0130(2) Uani 1 d . . . .
C C2 0.24708(18) 0.56025(13) -0.01173(6) 0.0130(2) Uani 1 d . . . .
C C3 0.28863(19) 0.48682(13) -0.06629(6) 0.0132(2) Uani 1 d . . . .
C C4 0.26424(19) 0.34372(13) -0.06891(7) 0.0138(2) Uani 1 d . . . .
C C5 0.21382(19) 0.28244(13) -0.00766(6) 0.0131(2) Uani 1 d . . . .
C C6 0.17480(19) 0.35468(13) 0.04595(6) 0.0135(2) Uani 1 d . . . .
C C7 0.27468(19) 0.70067(14) -0.00949(6) 0.0155(2) Uani 1 d . . . .
C C8 0.35899(19) 0.54936(14) -0.12234(7) 0.0153(2) Uani 1 d . . . .
N N3 0.31854(17) 0.95341(11) 0.18273(6) 0.01945(19) Uani 1 d . . . .
N N4 0.99504(19) 1.20447(13) 0.24898(6) 0.0270(2) Uani 1 d . . . .
C C9 0.3508(2) 0.99936(14) 0.24439(7) 0.0191(2) Uani 1 d . . . .
H H9 0.2370(14) 0.9822(19) 0.2775(5) 0.04227 Uani 1 d D U . .
C C10 0.5217(2) 1.06876(14) 0.26356(7) 0.0173(2) Uani 1 d . . . .
H H10 0.5535(11) 1.1004(14) 0.3139(2) 0.03752 Uani 1 d D U . .
C C11 0.6585(2) 1.08973(13) 0.21775(7) 0.0170(2) Uani 1 d . . . .
C C12 0.6222(2) 1.04251(15) 0.15417(7) 0.0216(2) Uani 1 d . . . .
H H12 0.7299(11) 1.0578(13) 0.1187(2) 0.04430 Uani 1 d D U . .
C C13 0.4499(2) 0.97299(14) 0.13783(7) 0.0216(2) Uani 1 d . . . .
H H13 0.413(3) 0.9300(15) 0.0899(4) 0.04666 Uani 1 d D U . .
C C14 0.1378(3) 0.87598(17) 0.16340(8) 0.0319(3) Uani 1 d . . . .
H H14Aa 0.0486(8) 0.9289(6) 0.1260(2) 0.05349 Uani 0.52 d D U . 1
H H14Ba 0.1785(10) 0.7809(3) 0.1447(3) 0.05834 Uani 0.52 d D U . 1
H H14Ca 0.0546(8) 0.8618(7) 0.2054(2) 0.05455 Uani 0.52 d D U . 1
H H14Ab 0.052(6) 0.926(4) 0.121(2) 0.05816 Uani 0.48 d D U . 2
H H14Bb 0.178(6) 0.779(4) 0.149(2) 0.05475 Uani 0.48 d D U . 2
H H14Cb 0.050(6) 0.870(5) 0.203(2) 0.05343 Uani 0.48 d D U . 2
C C15 0.8422(2) 1.15598(14) 0.23592(7) 0.0206(2) Uani 1 d . . . .

loop_
_atom_site_aniso_label
_atom_site_aniso_U_11
_atom_site_aniso_U_22
_atom_site_aniso_U_33
_atom_site_aniso_U_12
_atom_site_aniso_U_13
_atom_site_aniso_U_23
Cl1 0.0273(2) 0.01207(18) 0.0202(2) 0.00032(16) 0.00308(15) 0.00043(14)
Cl2 0.0261(2) 0.0194(2) 0.01496(18) -0.00140(16) 0.00391(15) 0.00279(14)
O1 0.0250(6) 0.0159(6) 0.0144(5) -0.0008(4) 0.0053(4) -0.0034(4)
O2 0.0338(6) 0.0148(6) 0.0149(5) 0.0037(5) 0.0066(5) -0.0020(4)
N1 0.0282(7) 0.0115(7) 0.0284(8) -0.0029(6) 0.0026(6) -0.0017(5)
N2 0.0288(7) 0.0239(8) 0.0167(7) -0.0040(6) 0.0067(6) 0.0034(5)
C1 0.0168(7) 0.0107(8) 0.0118(7) 0.0002(6) 0.0033(6) -0.0006(6)
C2 0.0160(7) 0.0097(8) 0.0135(8) 0.0002(6) 0.0023(6) -0.0008(6)
C3 0.0152(7) 0.0127(8) 0.0121(7) 0.0006(6) 0.0034(6) 0.0008(6)
C4 0.0188(8) 0.0112(8) 0.0116(8) 0.0016(6) 0.0020(6) -0.0008(6)
C5 0.0181(7) 0.0092(7) 0.0122(7) 0.0002(6) 0.0018(6) 0.0002(6)
C6 0.0168(8) 0.0134(8) 0.0107(7) 0.0009(6) 0.0034(6) -0.0001(6)
C7 0.0183(8) 0.0118(8) 0.0165(8) -0.0005(6) 0.0022(6) -0.0006(6)
C8 0.0188(8) 0.0148(8) 0.0127(8) 0.0001(6) 0.0042(6) 0.0020(6)
N3 0.0226(7) 0.0154(7) 0.0196(7) 0.0013(5) -0.0026(6) -0.0012(5)
N4 0.0277(8) 0.0306(8) 0.0230(7) -0.0088(7) 0.0038(6) 0.0022(6)
C9 0.0195(8) 0.0205(8) 0.0171(8) 0.0005(7) 0.0002(7) 0.0003(6)
H9 0.03139 0.06248 0.03398 -0.01004 0.00887 -0.00054
C10 0.0188(8) 0.0194(8) 0.0138(8) -0.0002(7) 0.0018(6) -0.0009(6)
H10 0.03679 0.05478 0.02120 -0.00684 0.00354 -0.00911
C11 0.0206(8) 0.0151(8) 0.0155(8) 0.0012(6) 0.0018(6) 0.0015(6)
C12 0.0265(9) 0.0233(9) 0.0152(8) 0.0007(7) 0.0038(7) -0.0010(6)
H12 0.04479 0.06433 0.02542 -0.00687 0.01268 -0.00249
C13 0.0274(9) 0.0209(9) 0.0160(8) 0.0038(7) -0.0012(7) -0.0039(6)
H13 0.05218 0.05869 0.02828 -0.00377 -0.00173 -0.01819
C14 0.0290(10) 0.0284(10) 0.0366(11) -0.0064(8) -0.0068(8) -0.0043(8)
H14Aa 0.04998 0.05792 0.04868 -0.00510 -0.01915 0.00412
H14Ba 0.05502 0.03350 0.08414 -0.00408 -0.00836 -0.01562
H14Ca 0.04336 0.06957 0.05089 -0.01684 0.00496 -0.00442
H14Ab 0.05488 0.03552 0.08196 -0.00395 -0.00700 -0.01874
H14Bb 0.04524 0.06914 0.04987 -0.01860 0.00388 -0.00157
H14Cb 0.04814 0.05626 0.05193 -0.00329 -0.01966 0.00461
C15 0.0217(9) 0.0211(9) 0.0191(8) -0.0035(7) 0.0031(7) 0.0021(6)

loop_
_atom_type_symbol
_atom_type_description
_atom_type_scat_dispersion_real
_atom_type_scat_dispersion_imag
_atom_type_scat_source
C C 0.0192 0.0096 'Clementi & Roetti 1974. Atomic Data & Nuclear Data Tables. 14, 177'
H H 0.0000 0.0000 'Clementi & Roetti 1974. Atomic Data & Nuclear Data Tables. 14, 177'
N N 0.0330 0.0189 'Clementi & Roetti 1974. Atomic Data & Nuclear Data Tables. 14, 177'
O O 0.0517 0.0336 'Clementi & Roetti 1974. Atomic Data & Nuclear Data Tables. 14, 177'
Cl Cl 0.3656 0.7106 'Clementi & Roetti 1974. Atomic Data & Nuclear Data Tables. 14, 177'

loop_
_geom_angle_atom_site_label_1
_geom_angle_atom_site_label_2
_geom_angle_atom_site_label_3
_geom_angle
_geom_angle_site_symmetry_1
_geom_angle_site_symmetry_2
_geom_angle_site_symmetry_3
_geom_angle_publ_flag
O1 C1 C6 122.56(11) . . . ?
O1 C1 C2 122.67(11) . . . ?
C6 C1 C2 114.76(11) . . . ?
C1 C2 C7 115.84(11) . . . ?
C1 C2 C3 122.84(11) . . . ?
C7 C2 C3 121.29(11) . . . ?
C4 C3 C8 116.99(11) . . . ?
C4 C3 C2 121.94(11) . . . ?
C8 C3 C2 121.08(11) . . . ?
O2 C4 C5 122.39(11) . . . ?
O2 C4 C3 122.66(11) . . . ?
C5 C4 C3 114.91(11) . . . ?
Cl1 C5 C6 121.41(10) . . . ?
Cl1 C5 C4 115.87(9) . . . ?
C6 C5 C4 122.72(11) . . . ?
Cl2 C6 C5 122.04(9) . . . ?
Cl2 C6 C1 115.57(9) . . . ?
C5 C6 C1 122.39(11) . . . ?
N1 C7 C2 179.087(9) . . . ?
N2 C8 C3 179.021(11) . . . ?
C9 N3 C13 121.69(11) . . . ?
C9 N3 C14 119.95(11) . . . ?
C13 N3 C14 118.34(11) . . . ?
N3 C9 C10 120.50(12) . . . ?
N3 C9 H9 117.6(7) . . . ?
C10 C9 H9 121.8(7) . . . ?
C9 C10 C11 118.44(12) . . . ?
C9 C10 H10 121.00(16) . . . ?
C11 C10 H10 120.43(16) . . . ?
C15 C11 C10 120.63(11) . . . ?
C15 C11 C12 119.01(12) . . . ?
C10 C11 C12 120.32(12) . . . ?
C13 C12 C11 118.81(12) . . . ?
C13 C12 H12 120.97(16) . . . ?
C11 C12 H12 120.20(16) . . . ?
N3 C13 C12 120.24(12) . . . ?
N3 C13 H13 116.4(8) . . . ?
C12 C13 H13 123.4(8) . . . ?
N3 C14 H14Ba 109.5(3) . . . ?
N3 C14 H14Aa 109.5(3) . . . ?
N3 C14 H14Ca 109.5(3) . . . ?
H14Ba C14 H14Aa 109.5(4) . . . ?
H14Ba C14 H14Ca 109.5(4) . . . ?
H14Aa C14 H14Ca 109.5(4) . . . ?
N4 C15 C11 176.58(3) . . . ?

loop_
_geom_bond_atom_site_label_1
_geom_bond_atom_site_label_2
_geom_bond_distance
_geom_bond_site_symmetry_2
_geom_bond_publ_flag
Cl1 C5 1.7142(14) . ?
Cl2 C6 1.7127(13) . ?
O1 C1 1.2493(15) . ?
O2 C4 1.2408(15) . ?
N1 C7 1.1605(17) . ?
N2 C8 1.1627(16) . ?
C1 C6 1.4695(19) . ?
C1 C2 1.4446(18) . ?
C2 C7 1.4277(19) . ?
C2 C3 1.3887(18) . ?
C3 C4 1.4520(19) . ?
C3 C8 1.4264(18) . ?
C4 C5 1.4641(18) . ?
C5 C6 1.3618(18) . ?
N3 C9 1.3461(17) . ?
N3 C13 1.3470(17) . ?
N3 C14 1.4794(19) . ?
N4 C15 1.1575(17) . ?
C9 C10 1.3831(19) . ?
C9 H9 1.083(2) . ?
C10 C11 1.3895(18) . ?
C10 H10 1.083(2) . ?
C11 C15 1.435(2) . ?
C11 C12 1.3895(19) . ?
C12 C13 1.380(2) . ?
C12 H12 1.083(2) . ?
C13 H13 1.083(2) . ?
C14 H14Ba 1.0770(14) . ?
C14 H14Aa 1.0770(14) . ?
C14 H14Ca 1.0770(14) . ?

loop_
_geom_hbond_atom_site_label_D
_geom_hbond_atom_site_label_H
_geom_hbond_atom_site_label_A
_geom_hbond_distance_DH
_geom_hbond_distance_HA
_geom_hbond_distance_DA
_geom_hbond_angle_DHA
_geom_hbond_site_symmetry_A
C13 H13 N1 1.083(2) 2.373(4) 3.4469(18) 171.1(3) 1
C14 H14Ba O1 1.0770(14) 2.393(3) 3.4156(19) 158.1(2) 1
C14 H14Bb O1 1.06(4) 2.42(4) 3.4156(19) 156.(2) 1
C10 H10 O1 1.083(2) 2.381(3) 3.1773(16) 129.09(15) 2
C13 H13 Cl1 1.083(2) 2.968(15) 3.5600(15) 114.8(8) 1_565
C12 H12 N1 1.083(2) 2.622(11) 3.4290(19) 130.8(6) 3_675
C10 H10 O2 1.083(2) 2.375(3) 3.2889(17) 141.12(15) 4_676

loop_
_geom_torsion_atom_site_label_1
_geom_torsion_atom_site_label_2
_geom_torsion_atom_site_label_3
_geom_torsion_atom_site_label_4
_geom_torsion_site_symmetry_1
_geom_torsion_site_symmetry_2
_geom_torsion_site_symmetry_3
_geom_torsion_site_symmetry_4
_geom_torsion
_geom_torsion_publ_flag
Cl1 C5 C6 Cl2 . . . . 0.28(14) ?
Cl1 C5 C6 C1 . . . . 179.49(16) ?
Cl1 C5 C4 O2 . . . . 3.78(16) ?
Cl1 C5 C4 C3 . . . . -174.00(15) ?
Cl2 C6 C5 C4 . . . . -179.47(16) ?
Cl2 C6 C1 O1 . . . . -4.54(16) ?
Cl2 C6 C1 C2 . . . . 174.47(15) ?
O1 C1 C6 C5 . . . . 176.20(18) ?
O1 C1 C2 C7 . . . . 5.46(17) ?
O1 C1 C2 C3 . . . . -176.75(18) ?
O2 C4 C5 C6 . . . . -176.46(19) ?
O2 C4 C3 C8 . . . . -4.49(17) ?
O2 C4 C3 C2 . . . . 175.95(18) ?
C1 C6 C5 C4 . . . . -0.26(19) ?
C1 C2 C3 C4 . . . . 1.35(19) ?
C1 C2 C3 C8 . . . . -178.19(19) ?
C2 C1 C6 C5 . . . . -4.8(2) ?
C2 C3 C4 C5 . . . . -6.28(18) ?
C3 C4 C5 C6 . . . . 5.8(2) ?
C3 C2 C1 C6 . . . . 4.24(18) ?
C4 C3 C2 C7 . . . . 179.02(19) ?
C5 C4 C3 C8 . . . . 173.28(19) ?
C6 C1 C2 C7 . . . . -173.55(18) ?
C7 C2 C3 C8 . . . . -0.51(19) ?
N3 C9 C10 C11 . . . . 0.03(19) ?
N3 C9 C10 H10 . . . . -176.(1) ?
N3 C13 C12 C11 . . . . 0.98(19) ?
N3 C13 C12 H12 . . . . 179.(1) ?
C9 N3 C13 C12 . . . . -0.50(19) ?
C9 N3 C13 H13 . . . . 178.(1) ?
C9 N3 C14 H14Ba . . . . -123.2(4) ?
C9 N3 C14 H14Aa . . . . 116.8(3) ?
C9 N3 C14 H14Ca . . . . -3.2(5) ?
C9 C10 C11 C15 . . . . -177.2(2) ?
C9 C10 C11 C12 . . . . 0.5(2) ?
H9 C9 N3 C13 . . . . 178.(2) ?
H9 C9 N3 C14 . . . . -3.(2) ?
H9 C9 C10 C11 . . . . -178.(2) ?
H9 C9 C10 H10 . . . . 6.(2) ?
C10 C9 N3 C13 . . . . 0.0(2) ?
C10 C9 N3 C14 . . . . 178.2(2) ?
C10 C11 C12 C13 . . . . -1.0(2) ?
C10 C11 C12 H12 . . . . -179.(1) ?
H10 C10 C11 C15 . . . . -1.(1) ?
H10 C10 C11 C12 . . . . 176.(1) ?
C11 C12 C13 H13 . . . . -178.(1) ?
C12 C13 N3 C14 . . . . -178.8(2) ?
H12 C12 C13 H13 . . . . 0.(2) ?
H12 C12 C11 C15 . . . . -1.(1) ?
C13 N3 C14 H14Ba . . . . 55.1(4) ?
C13 N3 C14 H14Aa . . . . -64.9(3) ?
C13 N3 C14 H14Ca . . . . 175.1(5) ?
C13 C12 C11 C15 . . . . 176.8(2) ?
H13 C13 N3 C14 . . . . 0.(1) ?
